data_7034347
loop_
_publ_author_name
'Wright, Luka A.'
'Hope, Eric G.'
'Solan, Gregory A.'
'Cross, Warren B.'
'Singh, Kuldip'

_publ_section_title
;
 Organo-palladium(ii) complexes bearing unsymmetrical N,N,N-pincer
 ligands: synthesis, structures and oxidatively induced coupling
 reactions.
;
_journal_issue 16
_journal_name_full 'Dalton transactions (Cambridge, England : 2003)'
_journal_page_first 7230
_journal_page_last 7241
_journal_paper_doi 10.1039/c5dt00216h
_journal_volume 44
_journal_year 2015
_chemical_formula_moiety 'C25 H29 N3'
_chemical_formula_sum 'C25 H29 N3'
_chemical_formula_weight 371.51
_chemical_name_systematic
; 
 ? 
;
_space_group_IT_number 61
_symmetry_cell_setting orthorhombic
_symmetry_space_group_name_Hall '-P 2ac 2ab'
_symmetry_space_group_name_H-M 'P b c a'
_atom_sites_solution_hydrogens geom
_atom_sites_solution_primary direct
_atom_sites_solution_secondary difmap
_audit_creation_method SHELXL-97
_audit_update_record
;
2015-01-12 deposited with the CCDC.
2015-02-24 downloaded from the CCDC.
;
_cell_angle_alpha 90.00
_cell_angle_beta 90.00
_cell_angle_gamma 90.00
_cell_formula_units_Z 8
_cell_length_a 12.906(10)
_cell_length_b 8.308(6)
_cell_length_c 39.43(3)
_cell_measurement_reflns_used 570
_cell_measurement_temperature 150(2)
_cell_measurement_theta_max 23.260
_cell_measurement_theta_min 2.600
_cell_volume 4228(6)
_computing_cell_refinement 'Bruker SMART'
_computing_data_collection 'Bruker SMART'
_computing_data_reduction 'Bruker SHELXTL'
_computing_molecular_graphics 'Bruker SHELXTL'
_computing_publication_material 'Bruker SHELXTL'
_computing_structure_refinement 'SHELXL-97 (Sheldrick, 1997)'
_computing_structure_solution 'SHELXS-97 (Sheldrick, 1990)'
_diffrn_ambient_temperature 150(2)
_diffrn_measured_fraction_theta_full 1.000
_diffrn_measured_fraction_theta_max 1.000
_diffrn_measurement_device_type 'Bruker Apex 2000 CCD area detector'
_diffrn_measurement_method 'phi and omega scans'
_diffrn_radiation_monochromator graphite
_diffrn_radiation_source 'fine-focus sealed tube'
_diffrn_radiation_type MoK\a
_diffrn_radiation_wavelength 0.71073
_diffrn_reflns_av_R_equivalents 0.2201
_diffrn_reflns_av_sigmaI/netI 0.1300
_diffrn_reflns_limit_h_max 15
_diffrn_reflns_limit_h_min -15
_diffrn_reflns_limit_k_max 9
_diffrn_reflns_limit_k_min -9
_diffrn_reflns_limit_l_max 45
_diffrn_reflns_limit_l_min -46
_diffrn_reflns_number 28600
_diffrn_reflns_theta_full 25.00
_diffrn_reflns_theta_max 25.00
_diffrn_reflns_theta_min 1.89
_exptl_absorpt_coefficient_mu 0.069
_exptl_absorpt_correction_T_max 0.9918
_exptl_absorpt_correction_T_min 0.9836
_exptl_absorpt_correction_type empirical
_exptl_absorpt_process_details
;
absorption correction based on 3051 reflections(SADABS);Rint 0.1675 before
correction and 0.0928 after.
;
_exptl_crystal_colour yellow
_exptl_crystal_density_diffrn 1.167
_exptl_crystal_density_method 'not measured'
_exptl_crystal_description block
_exptl_crystal_F_000 1600
_exptl_crystal_size_max 0.24
_exptl_crystal_size_mid 0.17
_exptl_crystal_size_min 0.12
_refine_diff_density_max 0.194
_refine_diff_density_min -0.146
_refine_diff_density_rms 0.042
_refine_ls_extinction_method none
_refine_ls_goodness_of_fit_ref 0.871
_refine_ls_hydrogen_treatment constr
_refine_ls_matrix_type full
_refine_ls_number_parameters 258
_refine_ls_number_reflns 3715
_refine_ls_number_restraints 0
_refine_ls_restrained_S_all 0.871
_refine_ls_R_factor_all 0.1397
_refine_ls_R_factor_gt 0.0628
_refine_ls_shift/su_max 0.000
_refine_ls_shift/su_mean 0.000
_refine_ls_structure_factor_coef Fsqd
_refine_ls_weighting_details 'calc w=1/[\s^2^(Fo^2^)+(0.0431P)^2^+0.0000P] where P=(Fo^2^+2Fc^2^)/3'
_refine_ls_weighting_scheme calc
_refine_ls_wR_factor_gt 0.1155
_refine_ls_wR_factor_ref 0.1377
_reflns_number_gt 1816
_reflns_number_total 3715
_reflns_threshold_expression >2sigma(I)
_cod_data_source_file c5dt00216h2.cif
_cod_data_source_block 10002
_cod_depositor_comments
;
The following automatic conversions were performed:

'_symmetry_cell_setting' value 'Orthorhombic' changed to
'orthorhombic' according to
/usr/data/users/saulius/crontab/automatic-downloads/rss-feeds/RSC/lib/dictionaries/cif_core.dic
dictionary named 'cif_core.dic' version 2.4.2 from 2011-04-26.

Automatic conversion script
Id: cif_fix_values 3105 2015-03-04 15:46:00Z robertas 

 Adding full bibliography for 7034340--7034347.cif.
;
_cod_original_cell_volume 4228(5)
_cod_original_sg_symbol_H-M Pbca
_cod_database_code 7034347

loop_
_symmetry_equiv_pos_as_xyz
'x, y, z'
'-x+1/2, -y, z+1/2'
'-x, y+1/2, -z+1/2'
'x+1/2, -y+1/2, -z'
'-x, -y, -z'
'x-1/2, y, -z-1/2'
'x, -y-1/2, z-1/2'
'-x-1/2, y-1/2, z'

loop_
_atom_site_label
_atom_site_type_symbol
_atom_site_fract_x
_atom_site_fract_y
_atom_site_fract_z
_atom_site_U_iso_or_equiv
_atom_site_adp_type
_atom_site_occupancy
_atom_site_symmetry_multiplicity
_atom_site_calc_flag
_atom_site_refinement_flags
N1 N 0.43909(17) 0.1358(3) 0.14261(6) 0.0378(6) Uani 1 1 d .
N2 N 0.41944(17) 0.1220(3) 0.05335(5) 0.0363(6) Uani 1 1 d .
N3 N 0.5141(2) 0.3056(3) 0.00701(6) 0.0732(9) Uani 1 1 d .
H3A H 0.5574 0.3808 0.0002 0.088 Uiso 1 1 calc R
H3B H 0.5141 0.2744 0.0283 0.088 Uiso 1 1 calc R
C1 C 0.4905(2) 0.2094(3) 0.17054(6) 0.0347(7) Uani 1 1 d .
C2 C 0.4503(2) 0.3519(3) 0.18468(7) 0.0378(7) Uani 1 1 d .
C3 C 0.4996(2) 0.4163(4) 0.21271(7) 0.0449(8) Uani 1 1 d .
H3 H 0.4744 0.5133 0.2224 0.054 Uiso 1 1 calc R
C4 C 0.5850(2) 0.3417(4) 0.22680(7) 0.0462(8) Uani 1 1 d .
H4 H 0.6189 0.3886 0.2458 0.055 Uiso 1 1 calc R
C5 C 0.6212(2) 0.1986(4) 0.21329(7) 0.0442(8) Uani 1 1 d .
H5 H 0.6790 0.1470 0.2235 0.053 Uiso 1 1 calc R
C6 C 0.5749(2) 0.1288(4) 0.18514(7) 0.0408(8) Uani 1 1 d .
C7 C 0.4675(2) 0.1591(3) 0.11196(7) 0.0354(7) Uani 1 1 d .
C8 C 0.5540(2) 0.2684(4) 0.10091(7) 0.0505(9) Uani 1 1 d .
H8A H 0.5257 0.3561 0.0871 0.076 Uiso 1 1 calc R
H8B H 0.6042 0.2070 0.0875 0.076 Uiso 1 1 calc R
H8C H 0.5885 0.3133 0.1209 0.076 Uiso 1 1 calc R
C9 C 0.4089(2) 0.0708(3) 0.08552(7) 0.0343(7) Uani 1 1 d .
C10 C 0.3462(2) -0.0575(4) 0.09402(8) 0.0509(9) Uani 1 1 d .
H10 H 0.3405 -0.0932 0.1168 0.061 Uiso 1 1 calc R
C11 C 0.2925(3) -0.1318(4) 0.06848(8) 0.0734(12) Uani 1 1 d .
H11 H 0.2492 -0.2211 0.0735 0.088 Uiso 1 1 calc R
C12 C 0.3006(3) -0.0786(4) 0.03574(8) 0.0666(11) Uani 1 1 d .
H12 H 0.2625 -0.1300 0.0182 0.080 Uiso 1 1 calc R
C13 C 0.3653(2) 0.0517(4) 0.02825(7) 0.0424(8) Uani 1 1 d .
C14 C 0.3743(2) 0.1170(4) -0.00648(7) 0.0443(8) Uani 1 1 d .
C15 C 0.4469(3) 0.2373(4) -0.01555(7) 0.0518(9) Uani 1 1 d .
C16 C 0.4495(3) 0.2910(4) -0.04944(8) 0.0693(11) Uani 1 1 d .
H16 H 0.4981 0.3717 -0.0557 0.083 Uiso 1 1 calc R
C17 C 0.3843(3) 0.2303(5) -0.07366(9) 0.0729(12) Uani 1 1 d .
H17 H 0.3881 0.2678 -0.0964 0.087 Uiso 1 1 calc R
C18 C 0.3128(3) 0.1137(5) -0.06471(9) 0.0694(11) Uani 1 1 d .
H18 H 0.2665 0.0712 -0.0812 0.083 Uiso 1 1 calc R
C19 C 0.3093(2) 0.0601(4) -0.03191(8) 0.0578(10) Uani 1 1 d .
H19 H 0.2599 -0.0202 -0.0262 0.069 Uiso 1 1 calc R
C20 C 0.6127(2) -0.0315(4) 0.17196(8) 0.0492(9) Uani 1 1 d .
H20 H 0.5675 -0.0610 0.1523 0.059 Uiso 1 1 calc R
C21 C 0.6006(3) -0.1636(4) 0.19837(8) 0.0695(11) Uani 1 1 d .
H21A H 0.6442 -0.1390 0.2180 0.104 Uiso 1 1 calc R
H21B H 0.6219 -0.2668 0.1886 0.104 Uiso 1 1 calc R
H21C H 0.5280 -0.1699 0.2055 0.104 Uiso 1 1 calc R
C22 C 0.7235(2) -0.0246(4) 0.15884(7) 0.0544(9) Uani 1 1 d .
H22A H 0.7287 0.0574 0.1411 0.082 Uiso 1 1 calc R
H22B H 0.7428 -0.1297 0.1495 0.082 Uiso 1 1 calc R
H22C H 0.7704 0.0029 0.1775 0.082 Uiso 1 1 calc R
C23 C 0.3542(2) 0.4304(3) 0.16975(7) 0.0422(8) Uani 1 1 d .
H23 H 0.3208 0.3497 0.1544 0.051 Uiso 1 1 calc R
C24 C 0.2756(3) 0.4740(5) 0.19692(8) 0.0768(12) Uani 1 1 d .
H24A H 0.2599 0.3786 0.2106 0.115 Uiso 1 1 calc R
H24B H 0.2120 0.5132 0.1862 0.115 Uiso 1 1 calc R
H24C H 0.3043 0.5584 0.2115 0.115 Uiso 1 1 calc R
C25 C 0.3804(3) 0.5774(4) 0.14823(9) 0.0713(11) Uani 1 1 d .
H25A H 0.4150 0.6582 0.1624 0.107 Uiso 1 1 calc R
H25B H 0.3165 0.6230 0.1388 0.107 Uiso 1 1 calc R
H25C H 0.4265 0.5455 0.1297 0.107 Uiso 1 1 calc R

loop_
_atom_site_aniso_label
_atom_site_aniso_U_11
_atom_site_aniso_U_22
_atom_site_aniso_U_33
_atom_site_aniso_U_23
_atom_site_aniso_U_13
_atom_site_aniso_U_12
N1 0.0410(15) 0.0367(15) 0.0356(14) -0.0021(12) -0.0002(12) 0.0005(12)
N2 0.0419(15) 0.0338(15) 0.0332(14) -0.0036(12) -0.0019(11) 0.0060(12)
N3 0.127(3) 0.051(2) 0.0413(16) 0.0048(14) -0.0038(17) -0.0349(18)
C1 0.0356(19) 0.0381(19) 0.0306(16) 0.0003(14) 0.0027(14) -0.0064(15)
C2 0.0423(19) 0.0346(18) 0.0366(17) -0.0007(14) 0.0018(14) 0.0005(16)
C3 0.051(2) 0.041(2) 0.0418(18) -0.0023(15) -0.0006(16) -0.0032(17)
C4 0.050(2) 0.052(2) 0.0363(18) -0.0013(16) -0.0026(15) -0.0071(18)
C5 0.039(2) 0.048(2) 0.045(2) 0.0042(17) -0.0040(15) 0.0041(17)
C6 0.0420(19) 0.0394(19) 0.0410(18) -0.0012(15) -0.0027(15) 0.0003(16)
C7 0.0383(19) 0.0316(18) 0.0362(18) 0.0001(14) -0.0008(14) 0.0017(15)
C8 0.058(2) 0.053(2) 0.0404(18) 0.0062(16) -0.0031(15) -0.0178(18)
C9 0.0340(18) 0.0326(18) 0.0362(17) -0.0033(14) 0.0010(13) 0.0016(15)
C10 0.061(2) 0.048(2) 0.044(2) -0.0018(17) 0.0009(16) -0.0134(19)
C11 0.092(3) 0.076(3) 0.051(2) -0.006(2) -0.004(2) -0.048(2)
C12 0.081(3) 0.071(3) 0.048(2) -0.0116(19) -0.0133(18) -0.030(2)
C13 0.044(2) 0.043(2) 0.0404(19) -0.0103(16) -0.0037(15) 0.0095(17)
C14 0.054(2) 0.044(2) 0.0349(18) -0.0072(16) -0.0037(15) 0.0144(17)
C15 0.079(3) 0.042(2) 0.0351(19) -0.0025(16) -0.0033(18) 0.0111(19)
C16 0.113(3) 0.051(2) 0.043(2) 0.0035(18) -0.001(2) 0.012(2)
C17 0.108(4) 0.072(3) 0.039(2) 0.002(2) -0.003(2) 0.038(3)
C18 0.072(3) 0.086(3) 0.050(2) -0.014(2) -0.007(2) 0.023(2)
C19 0.055(2) 0.077(3) 0.041(2) -0.0112(19) -0.0041(17) 0.0111(19)
C20 0.047(2) 0.042(2) 0.058(2) -0.0016(17) -0.0055(17) 0.0073(17)
C21 0.080(3) 0.039(2) 0.089(3) 0.006(2) 0.027(2) -0.002(2)
C22 0.057(2) 0.048(2) 0.058(2) 0.0045(17) 0.0113(17) 0.0059(17)
C23 0.049(2) 0.0356(19) 0.0424(18) -0.0052(15) -0.0064(15) 0.0040(16)
C24 0.063(3) 0.103(3) 0.065(2) 0.000(2) 0.0022(19) 0.028(2)
C25 0.075(3) 0.054(2) 0.085(3) 0.027(2) -0.006(2) 0.009(2)

loop_
_atom_type_symbol
_atom_type_description
_atom_type_scat_dispersion_real
_atom_type_scat_dispersion_imag
_atom_type_scat_source
C C 0.0033 0.0016 'International Tables Vol C Tables 4.2.6.8 and 6.1.1.4'
H H 0.0000 0.0000 'International Tables Vol C Tables 4.2.6.8 and 6.1.1.4'
N N 0.0061 0.0033 'International Tables Vol C Tables 4.2.6.8 and 6.1.1.4'

loop_
_geom_angle_atom_site_label_1
_geom_angle_atom_site_label_2
_geom_angle_atom_site_label_3
_geom_angle
C7 N1 C1 122.2(2)
C9 N2 C13 120.3(3)
C15 N3 H3A 120.0
C15 N3 H3B 120.0
H3A N3 H3B 120.0
C6 C1 C2 121.7(3)
C6 C1 N1 118.3(3)
C2 C1 N1 119.7(3)
C3 C2 C1 118.2(3)
C3 C2 C23 121.3(3)
C1 C2 C23 120.6(3)
C4 C3 C2 121.0(3)
C4 C3 H3 119.5
C2 C3 H3 119.5
C3 C4 C5 120.0(3)
C3 C4 H4 120.0
C5 C4 H4 120.0
C4 C5 C6 121.4(3)
C4 C5 H5 119.3
C6 C5 H5 119.3
C5 C6 C1 117.6(3)
C5 C6 C20 120.3(3)
C1 C6 C20 122.0(3)
N1 C7 C9 116.4(3)
N1 C7 C8 125.3(2)
C9 C7 C8 118.3(2)
C7 C8 H8A 109.5
C7 C8 H8B 109.5
H8A C8 H8B 109.5
C7 C8 H8C 109.5
H8A C8 H8C 109.5
H8B C8 H8C 109.5
N2 C9 C10 122.2(3)
N2 C9 C7 117.1(3)
C10 C9 C7 120.7(3)
C11 C10 C9 117.8(3)
C11 C10 H10 121.1
C9 C10 H10 121.1
C12 C11 C10 120.6(3)
C12 C11 H11 119.7
C10 C11 H11 119.7
C11 C12 C13 119.6(3)
C11 C12 H12 120.2
C13 C12 H12 120.2
N2 C13 C12 119.4(3)
N2 C13 C14 118.8(3)
C12 C13 C14 121.8(3)
C19 C14 C15 117.2(3)
C19 C14 C13 119.8(3)
C15 C14 C13 123.0(3)
N3 C15 C16 118.1(3)
N3 C15 C14 123.3(3)
C16 C15 C14 118.6(3)
C17 C16 C15 122.0(4)
C17 C16 H16 119.0
C15 C16 H16 119.0
C16 C17 C18 119.3(4)
C16 C17 H17 120.3
C18 C17 H17 120.3
C19 C18 C17 119.4(3)
C19 C18 H18 120.3
C17 C18 H18 120.3
C18 C19 C14 123.5(3)
C18 C19 H19 118.3
C14 C19 H19 118.3
C6 C20 C21 111.6(3)
C6 C20 C22 112.8(3)
C21 C20 C22 110.9(2)
C6 C20 H20 107.1
C21 C20 H20 107.1
C22 C20 H20 107.1
C20 C21 H21A 109.5
C20 C21 H21B 109.5
H21A C21 H21B 109.5
C20 C21 H21C 109.5
H21A C21 H21C 109.5
H21B C21 H21C 109.5
C20 C22 H22A 109.5
C20 C22 H22B 109.5
H22A C22 H22B 109.5
C20 C22 H22C 109.5
H22A C22 H22C 109.5
H22B C22 H22C 109.5
C2 C23 C24 112.0(2)
C2 C23 C25 112.3(2)
C24 C23 C25 110.4(3)
C2 C23 H23 107.3
C24 C23 H23 107.3
C25 C23 H23 107.3
C23 C24 H24A 109.5
C23 C24 H24B 109.5
H24A C24 H24B 109.5
C23 C24 H24C 109.5
H24A C24 H24C 109.5
H24B C24 H24C 109.5
C23 C25 H25A 109.5
C23 C25 H25B 109.5
H25A C25 H25B 109.5
C23 C25 H25C 109.5
H25A C25 H25C 109.5
H25B C25 H25C 109.5

loop_
_geom_bond_atom_site_label_1
_geom_bond_atom_site_label_2
_geom_bond_distance
N1 C7 1.277(3)
N1 C1 1.423(3)
N2 C9 1.345(3)
N2 C13 1.345(3)
N3 C15 1.366(4)
N3 H3A 0.8800
N3 H3B 0.8800
C1 C6 1.402(4)
C1 C2 1.408(4)
C2 C3 1.383(4)
C2 C23 1.519(4)
C3 C4 1.380(4)
C3 H3 0.9500
C4 C5 1.384(4)
C4 H4 0.9500
C5 C6 1.387(4)
C5 H5 0.9500
C6 C20 1.510(4)
C7 C9 1.482(4)
C7 C8 1.504(4)
C8 H8A 0.9800
C8 H8B 0.9800
C8 H8C 0.9800
C9 C10 1.380(4)
C10 C11 1.370(4)
C10 H10 0.9500
C11 C12 1.368(4)
C11 H11 0.9500
C12 C13 1.399(4)
C12 H12 0.9500
C13 C14 1.477(4)
C14 C19 1.390(4)
C14 C15 1.417(4)
C15 C16 1.409(4)
C16 C17 1.370(5)
C16 H16 0.9500
C17 C18 1.384(5)
C17 H17 0.9500
C18 C19 1.368(4)
C18 H18 0.9500
C19 H19 0.9500
C20 C21 1.520(4)
C20 C22 1.522(4)
C20 H20 1.0000
C21 H21A 0.9800
C21 H21B 0.9800
C21 H21C 0.9800
C22 H22A 0.9800
C22 H22B 0.9800
C22 H22C 0.9800
C23 C24 1.519(4)
C23 C25 1.524(4)
C23 H23 1.0000
C24 H24A 0.9800
C24 H24B 0.9800
C24 H24C 0.9800
C25 H25A 0.9800
C25 H25B 0.9800
C25 H25C 0.9800

loop_
_geom_hbond_atom_site_label_D
_geom_hbond_atom_site_label_H
_geom_hbond_atom_site_label_A
_geom_hbond_distance_DH
_geom_hbond_distance_HA
_geom_hbond_distance_DA
_geom_hbond_angle_DHA
N3 H3B N2 0.88 2.02 2.675(4) 130.7

loop_
_geom_torsion_atom_site_label_1
_geom_torsion_atom_site_label_2
_geom_torsion_atom_site_label_3
_geom_torsion_atom_site_label_4
_geom_torsion
C7 N1 C1 C6 -88.8(3)
C7 N1 C1 C2 96.9(3)
C6 C1 C2 C3 3.2(4)
N1 C1 C2 C3 177.3(2)
C6 C1 C2 C23 -175.8(3)
N1 C1 C2 C23 -1.8(4)
C1 C2 C3 C4 -1.0(4)
C23 C2 C3 C4 178.0(3)
C2 C3 C4 C5 -1.3(4)
C3 C4 C5 C6 1.4(4)
C4 C5 C6 C1 0.7(4)
C4 C5 C6 C20 -177.0(3)
C2 C1 C6 C5 -3.0(4)
N1 C1 C6 C5 -177.2(2)
C2 C1 C6 C20 174.6(3)
N1 C1 C6 C20 0.5(4)
C1 N1 C7 C9 178.2(2)
C1 N1 C7 C8 -2.2(4)
C13 N2 C9 C10 2.4(4)
C13 N2 C9 C7 -177.2(2)
N1 C7 C9 N2 164.1(2)
C8 C7 C9 N2 -15.6(4)
N1 C7 C9 C10 -15.6(4)
C8 C7 C9 C10 164.7(3)
N2 C9 C10 C11 -1.0(5)
C7 C9 C10 C11 178.6(3)
C9 C10 C11 C12 -0.5(5)
C10 C11 C12 C13 0.7(6)
C9 N2 C13 C12 -2.2(4)
C9 N2 C13 C14 176.6(2)
C11 C12 C13 N2 0.6(5)
C11 C12 C13 C14 -178.1(3)
N2 C13 C14 C19 -171.8(3)
C12 C13 C14 C19 7.0(4)
N2 C13 C14 C15 8.1(4)
C12 C13 C14 C15 -173.2(3)
C19 C14 C15 N3 178.9(3)
C13 C14 C15 N3 -1.0(5)
C19 C14 C15 C16 -0.4(4)
C13 C14 C15 C16 179.7(3)
N3 C15 C16 C17 -179.4(3)
C14 C15 C16 C17 0.0(5)
C15 C16 C17 C18 0.6(5)
C16 C17 C18 C19 -0.7(5)
C17 C18 C19 C14 0.2(5)
C15 C14 C19 C18 0.3(5)
C13 C14 C19 C18 -179.8(3)
C5 C6 C20 C21 61.1(4)
C1 C6 C20 C21 -116.4(3)
C5 C6 C20 C22 -64.4(4)
C1 C6 C20 C22 118.0(3)
C3 C2 C23 C24 -46.9(4)
C1 C2 C23 C24 132.1(3)
C3 C2 C23 C25 78.0(3)
C1 C2 C23 C25 -103.0(3)
